data_7152386
loop_
_publ_author_name
'Shiva Kumar, K.'
'Rambabu, D.'
'Prasad, Bagineni'
'Mujahid, Mohammad'
'Krishna, G. Rama'
'Basaveswara Rao, M. V.'
'Malla Reddy, C.'
'Vanaja, G. R.'
'Kalle, Arunasree M.'
'Pal, Manojit'

_publ_section_title
;
 A new approach to construct a fused 2-ylidene chromene ring: highly
 regioselective synthesis of novel chromeno quinoxalines.
;
_journal_issue 24
_journal_name_full 'Organic &amp; biomolecular chemistry'
_journal_page_first 4774
_journal_page_last 4781
_journal_paper_doi 10.1039/c2ob25416f
_journal_volume 10
_journal_year 2012
_chemical_formula_sum 'C21 H20 N2 O2'
_chemical_formula_weight 332.15
_chemical_name_systematic
;
?
;
_space_group_IT_number 14
_symmetry_space_group_name_Hall '-P 2ybc'
_symmetry_space_group_name_H-M 'P 1 21/c 1'
_atom_sites_solution_hydrogens geom
_atom_sites_solution_primary direct
_atom_sites_solution_secondary difmap
_audit_creation_method SHELXL-97
_cell_angle_alpha 90.00
_cell_angle_beta 106.361(3)
_cell_angle_gamma 90.00
_cell_formula_units_Z 4
_cell_length_a 19.497(2)
_cell_length_b 5.5899(7)
_cell_length_c 16.139(2)
_cell_measurement_temperature 273(2)
_cell_volume 1687.7(3)
_computing_structure_refinement 'SHELXL-97 (Sheldrick, 2008)'
_computing_structure_solution 'SHELXS-97 (Sheldrick, 2008)'
_diffrn_ambient_temperature 273(2)
_diffrn_measured_fraction_theta_full 1.000
_diffrn_measured_fraction_theta_max 1.000
_diffrn_radiation_monochromator graphite
_diffrn_radiation_source 'fine-focus sealed tube'
_diffrn_radiation_type MoK\a
_diffrn_radiation_wavelength 0.71073
_diffrn_reflns_av_R_equivalents 0.0401
_diffrn_reflns_av_sigmaI/netI 0.0366
_diffrn_reflns_limit_h_max 25
_diffrn_reflns_limit_h_min -25
_diffrn_reflns_limit_k_max 7
_diffrn_reflns_limit_k_min -7
_diffrn_reflns_limit_l_max 21
_diffrn_reflns_limit_l_min -21
_diffrn_reflns_number 17443
_diffrn_reflns_theta_full 28.00
_diffrn_reflns_theta_max 28.00
_diffrn_reflns_theta_min 1.09
_exptl_absorpt_coefficient_mu 0.085
_exptl_crystal_density_diffrn 1.316
_exptl_crystal_density_method 'not measured'
_exptl_crystal_F_000 712
_refine_diff_density_max 0.569
_refine_diff_density_min -0.311
_refine_diff_density_rms 0.093
_refine_ls_extinction_coef 0.0051(17)
_refine_ls_extinction_expression Fc^*^=kFc[1+0.001xFc^2^\l^3^/sin(2\q)]^-1/4^
_refine_ls_extinction_method SHELXL
_refine_ls_goodness_of_fit_ref 1.042
_refine_ls_hydrogen_treatment mixed
_refine_ls_matrix_type full
_refine_ls_number_parameters 232
_refine_ls_number_reflns 4075
_refine_ls_number_restraints 0
_refine_ls_restrained_S_all 1.042
_refine_ls_R_factor_all 0.0936
_refine_ls_R_factor_gt 0.0579
_refine_ls_shift/su_max 0.000
_refine_ls_shift/su_mean 0.000
_refine_ls_structure_factor_coef Fsqd
_refine_ls_weighting_details 'calc w=1/[\s^2^(Fo^2^)+(0.0975P)^2^+1.0814P] where P=(Fo^2^+2Fc^2^)/3'
_refine_ls_weighting_scheme calc
_refine_ls_wR_factor_gt 0.1549
_refine_ls_wR_factor_ref 0.1905
_reflns_number_gt 2670
_reflns_number_total 4075
_reflns_threshold_expression >2sigma(I)
_cod_data_source_file c2ob25416f.txt
_cod_data_source_block drb_11_a
_cod_original_cell_volume 1687.6(4)
_cod_database_code 7152386

loop_
_symmetry_equiv_pos_as_xyz
'x, y, z'
'-x, y+1/2, -z+1/2'
'-x, -y, -z'
'x, -y-1/2, z-1/2'

loop_
_atom_site_label
_atom_site_type_symbol
_atom_site_fract_x
_atom_site_fract_y
_atom_site_fract_z
_atom_site_U_iso_or_equiv
_atom_site_adp_type
_atom_site_occupancy
_atom_site_symmetry_multiplicity
_atom_site_calc_flag
_atom_site_refinement_flags
N1 N 0.69850(8) 1.1910(3) 0.99750(10) 0.0189(4) Uani 1 1 d .
N2 N 0.61301(9) 1.1101(3) 0.82607(10) 0.0190(4) Uani 1 1 d .
O1 O 0.79011(8) 0.6794(3) 0.93445(9) 0.0261(4) Uani 1 1 d .
O2 O 0.75085(9) 0.2238(3) 0.68010(9) 0.0282(4) Uani 1 1 d .
H2 H 0.7337 0.2426 0.6280 0.042 Uiso 1 1 calc R
C8 C 0.68862(10) 0.7815(4) 0.81333(12) 0.0187(4) Uani 1 1 d .
C7 C 0.66958(10) 0.9763(4) 0.86221(11) 0.0178(4) Uani 1 1 d .
C15 C 0.71314(10) 1.0175(4) 0.94923(11) 0.0183(4) Uani 1 1 d .
C1 C 0.64065(10) 1.3345(4) 0.96059(12) 0.0186(4) Uani 1 1 d .
C16 C 0.77679(10) 0.8654(4) 0.98522(12) 0.0186(4) Uani 1 1 d .
C12 C 0.77014(11) 0.4493(4) 0.80826(12) 0.0222(4) Uani 1 1 d .
C14 C 0.74792(10) 0.6383(4) 0.85117(12) 0.0199(4) Uani 1 1 d .
C5 C 0.53845(10) 1.4436(4) 0.83875(12) 0.0211(4) Uani 1 1 d .
H5 H 0.5102 1.4182 0.7825 0.025 Uiso 1 1 calc R
C6 C 0.59781(10) 1.2925(4) 0.87450(12) 0.0181(4) Uani 1 1 d .
C2 C 0.62325(11) 1.5255(4) 1.00823(12) 0.0225(5) Uani 1 1 d .
H2A H 0.6512 1.5548 1.0643 0.027 Uiso 1 1 calc R
C9 C 0.64933(11) 0.7282(4) 0.72817(12) 0.0212(4) Uani 1 1 d .
H9 H 0.6094 0.8198 0.7014 0.025 Uiso 1 1 calc R
C4 C 0.52243(11) 1.6260(4) 0.88639(13) 0.0228(5) Uani 1 1 d .
H4 H 0.4832 1.7235 0.8625 0.027 Uiso 1 1 calc R
C10 C 0.66896(11) 0.5425(4) 0.68371(12) 0.0227(5) Uani 1 1 d .
H10 H 0.6421 0.5081 0.6276 0.027 Uiso 1 1 calc R
C17 C 0.82348(11) 0.9000(4) 1.06257(13) 0.0233(5) Uani 1 1 d .
H17 H 0.8115 1.0191 1.0962 0.028 Uiso 1 1 calc R
C11 C 0.72939(11) 0.4056(4) 0.72311(12) 0.0222(5) Uani 1 1 d .
C13 C 0.83618(12) 0.3038(5) 0.85029(14) 0.0320(6) Uani 1 1 d .
H13A H 0.8780 0.3984 0.8541 0.048 Uiso 1 1 calc R
H13B H 0.8371 0.1636 0.8163 0.048 Uiso 1 1 calc R
H13C H 0.8353 0.2570 0.9072 0.048 Uiso 1 1 calc R
C18 C 0.89358(12) 0.7709(4) 1.10299(14) 0.0268(5) Uani 1 1 d .
C3 C 0.56520(11) 1.6679(4) 0.97197(13) 0.0240(5) Uani 1 1 d .
H3 H 0.5538 1.7929 1.0038 0.029 Uiso 1 1 calc R
C21 C 0.88570(14) 0.5015(4) 1.10430(16) 0.0351(6) Uani 1 1 d .
H21A H 0.8535 0.4599 1.1373 0.053 Uiso 1 1 calc R
H21B H 0.9315 0.4302 1.1301 0.053 Uiso 1 1 calc R
H21C H 0.8671 0.4436 1.0463 0.053 Uiso 1 1 calc R
C19 C 0.92087(16) 0.8555(5) 1.19770(18) 0.0522(9) Uani 1 1 d .
H19A H 0.9234 1.0271 1.1993 0.078 Uiso 1 1 calc R
H19B H 0.9675 0.7902 1.2235 0.078 Uiso 1 1 calc R
H19C H 0.8886 0.8020 1.2291 0.078 Uiso 1 1 calc R
C20 C 0.94635(14) 0.8389(6) 1.0534(2) 0.0540(9) Uani 1 1 d .
H20A H 0.9300 0.7774 0.9957 0.081 Uiso 1 1 calc R
H20B H 0.9924 0.7723 1.0818 0.081 Uiso 1 1 calc R
H20C H 0.9500 1.0100 1.0516 0.081 Uiso 1 1 calc R

loop_
_atom_site_aniso_label
_atom_site_aniso_U_11
_atom_site_aniso_U_22
_atom_site_aniso_U_33
_atom_site_aniso_U_23
_atom_site_aniso_U_13
_atom_site_aniso_U_12
N1 0.0159(8) 0.0249(10) 0.0136(7) 0.0026(6) 0.0003(6) -0.0020(7)
N2 0.0157(8) 0.0254(10) 0.0141(7) 0.0020(7) 0.0010(6) -0.0001(7)
O1 0.0216(7) 0.0368(10) 0.0149(7) -0.0029(6) -0.0033(5) 0.0089(6)
O2 0.0311(9) 0.0331(10) 0.0179(7) -0.0006(6) 0.0028(6) 0.0080(7)
C8 0.0153(9) 0.0254(11) 0.0146(8) 0.0019(8) 0.0031(7) -0.0006(8)
C7 0.0140(9) 0.0245(11) 0.0136(8) 0.0023(8) 0.0016(7) -0.0019(8)
C15 0.0134(9) 0.0256(11) 0.0143(8) 0.0031(8) 0.0014(7) -0.0035(8)
C1 0.0150(9) 0.0248(11) 0.0145(8) 0.0027(7) 0.0018(7) -0.0024(8)
C16 0.0163(9) 0.0224(11) 0.0154(9) 0.0034(7) 0.0018(7) 0.0000(8)
C12 0.0183(10) 0.0289(12) 0.0178(9) 0.0045(8) 0.0022(7) 0.0031(8)
C14 0.0163(9) 0.0297(12) 0.0117(8) 0.0022(8) 0.0010(7) -0.0004(8)
C5 0.0162(9) 0.0287(12) 0.0156(9) 0.0021(8) -0.0002(7) -0.0018(8)
C6 0.0142(9) 0.0241(11) 0.0143(8) 0.0016(8) 0.0010(7) -0.0032(8)
C2 0.0203(10) 0.0292(12) 0.0155(9) -0.0008(8) 0.0011(7) -0.0032(8)
C9 0.0155(9) 0.0290(12) 0.0165(9) 0.0024(8) 0.0001(7) 0.0023(8)
C4 0.0170(9) 0.0275(12) 0.0225(10) 0.0041(8) 0.0033(7) 0.0015(8)
C10 0.0200(10) 0.0321(12) 0.0132(8) 0.0000(8) 0.0002(7) -0.0001(9)
C17 0.0211(10) 0.0223(11) 0.0216(10) 0.0015(8) -0.0018(8) -0.0004(8)
C11 0.0222(10) 0.0277(12) 0.0166(9) 0.0003(8) 0.0050(7) 0.0014(9)
C13 0.0305(12) 0.0433(15) 0.0184(10) 0.0007(9) 0.0009(8) 0.0139(10)
C18 0.0223(11) 0.0225(12) 0.0264(10) 0.0013(9) -0.0080(8) 0.0000(9)
C3 0.0224(10) 0.0264(12) 0.0225(10) -0.0028(8) 0.0052(8) 0.0002(9)
C21 0.0382(13) 0.0255(13) 0.0326(12) 0.0041(10) -0.0051(10) 0.0008(10)
C19 0.0506(17) 0.0399(17) 0.0426(15) -0.0092(12) -0.0249(13) 0.0156(13)
C20 0.0247(13) 0.057(2) 0.079(2) 0.0277(17) 0.0112(13) 0.0078(13)

loop_
_atom_type_symbol
_atom_type_description
_atom_type_scat_dispersion_real
_atom_type_scat_dispersion_imag
_atom_type_scat_source
C C 0.0033 0.0016 'International Tables Vol C Tables 4.2.6.8 and 6.1.1.4'
H H 0.0000 0.0000 'International Tables Vol C Tables 4.2.6.8 and 6.1.1.4'
N N 0.0061 0.0033 'International Tables Vol C Tables 4.2.6.8 and 6.1.1.4'
O O 0.0106 0.0060 'International Tables Vol C Tables 4.2.6.8 and 6.1.1.4'

loop_
_geom_angle_atom_site_label_1
_geom_angle_atom_site_label_2
_geom_angle_atom_site_label_3
_geom_angle
C15 N1 C1 117.30(16)
C7 N2 C6 117.21(16)
C14 O1 C16 122.50(16)
C14 C8 C9 117.53(19)
C14 C8 C7 119.90(17)
C9 C8 C7 122.57(18)
N2 C7 C15 121.88(18)
N2 C7 C8 119.51(16)
C15 C7 C8 118.61(17)
N1 C15 C7 121.68(18)
N1 C15 C16 119.03(16)
C7 C15 C16 119.28(18)
N1 C1 C2 119.92(17)
N1 C1 C6 120.66(18)
C2 C1 C6 119.43(18)
C17 C16 O1 117.84(18)
C17 C16 C15 123.94(19)
O1 C16 C15 118.19(16)
C14 C12 C11 116.67(18)
C14 C12 C13 121.87(18)
C11 C12 C13 121.44(19)
O1 C14 C12 115.14(17)
O1 C14 C8 121.45(18)
C12 C14 C8 123.39(17)
C4 C5 C6 120.40(18)
N2 C6 C5 119.69(17)
N2 C6 C1 121.25(18)
C5 C6 C1 119.06(19)
C3 C2 C1 120.15(18)
C10 C9 C8 121.03(19)
C5 C4 C3 120.46(19)
C9 C10 C11 119.88(18)
C16 C17 C18 128.7(2)
O2 C11 C10 121.15(17)
O2 C11 C12 117.36(18)
C10 C11 C12 121.49(19)
C21 C18 C20 110.0(2)
C21 C18 C17 113.29(19)
C20 C18 C17 108.41(19)
C21 C18 C19 107.4(2)
C20 C18 C19 110.4(2)
C17 C18 C19 107.3(2)
C2 C3 C4 120.5(2)

loop_
_geom_bond_atom_site_label_1
_geom_bond_atom_site_label_2
_geom_bond_distance
N1 C15 1.324(3)
N1 C1 1.376(3)
N2 C7 1.324(3)
N2 C6 1.367(3)
O1 C14 1.383(2)
O1 C16 1.393(2)
O2 C11 1.361(3)
C8 C14 1.397(3)
C8 C9 1.404(3)
C8 C7 1.453(3)
C7 C15 1.440(2)
C15 C16 1.481(3)
C1 C2 1.411(3)
C1 C6 1.425(3)
C16 C17 1.336(3)
C12 C14 1.397(3)
C12 C11 1.402(3)
C12 C13 1.513(3)
C5 C4 1.365(3)
C5 C6 1.418(3)
C2 C3 1.373(3)
C9 C10 1.376(3)
C4 C3 1.417(3)
C10 C11 1.399(3)
C17 C18 1.521(3)
C18 C21 1.515(3)
C18 C20 1.519(4)
C18 C19 1.544(3)
